data_4080518
loop_
_publ_author_name
'Wang, Tongen'
'Pranckevicius, Conor'
'Lund, Clinton L.'
'Sgro, Michael J.'
'Stephan, Douglas W.'

_publ_section_title
;
 Ruthenium Carbene--Diether Ligand Complexes: Catalysts for Hydrogenation
 of Olefins
;
_journal_issue 7
_journal_name_full Organometallics
_journal_page_first 2168
_journal_paper_doi 10.1021/om400044w
_journal_volume 32
_journal_year 2013
_chemical_formula_sum 'C66 H75 B N4 O2 Ru'
_chemical_formula_weight 1068.18
_space_group_IT_number 2
_symmetry_cell_setting triclinic
_symmetry_space_group_name_Hall '-P 1'
_symmetry_space_group_name_H-M 'P -1'
_atom_sites_solution_hydrogens geom
_atom_sites_solution_primary direct
_atom_sites_solution_secondary difmap
_audit_creation_method SHELXL-97
_cell_angle_alpha 97.558(3)
_cell_angle_beta 104.656(3)
_cell_angle_gamma 108.104(3)
_cell_formula_units_Z 2
_cell_length_a 12.6933(9)
_cell_length_b 14.0273(10)
_cell_length_c 17.4882(12)
_cell_measurement_reflns_used 7111
_cell_measurement_temperature 150(2)
_cell_measurement_theta_max 25.97
_cell_measurement_theta_min 2.47
_cell_volume 2787.6(4)
_computing_cell_refinement 'Bruker SMART'
_computing_data_collection 'Bruker SMART'
_computing_data_reduction 'Bruker SAINT'
_computing_molecular_graphics 'Bruker SHELXTL'
_computing_publication_material 'Bruker SHELXTL'
_computing_structure_refinement 'SHELXL-97 (Sheldrick, 1997)'
_computing_structure_solution 'SHELXS-97 (Sheldrick, 1990)'
_diffrn_ambient_temperature 150(2)
_diffrn_measured_fraction_theta_full 0.993
_diffrn_measured_fraction_theta_max 0.993
_diffrn_measurement_device_type 'CCD area detector'
_diffrn_measurement_method 'phi and omega scans'
_diffrn_radiation_monochromator graphite
_diffrn_radiation_source 'fine-focus sealed tube'
_diffrn_radiation_type MoK\a
_diffrn_radiation_wavelength 0.71073
_diffrn_reflns_av_R_equivalents 0.0597
_diffrn_reflns_av_sigmaI/netI 0.0749
_diffrn_reflns_limit_h_max 15
_diffrn_reflns_limit_h_min -15
_diffrn_reflns_limit_k_max 16
_diffrn_reflns_limit_k_min -16
_diffrn_reflns_limit_l_max 20
_diffrn_reflns_limit_l_min -20
_diffrn_reflns_number 40908
_diffrn_reflns_theta_full 25.00
_diffrn_reflns_theta_max 25.00
_diffrn_reflns_theta_min 1.24
_exptl_absorpt_coefficient_mu 0.330
_exptl_absorpt_correction_T_max 0.7456
_exptl_absorpt_correction_T_min 0.6822
_exptl_absorpt_correction_type multi-scan
_exptl_absorpt_process_details sadabs
_exptl_crystal_colour yellow
_exptl_crystal_density_diffrn 1.273
_exptl_crystal_density_method 'not measured'
_exptl_crystal_description plate
_exptl_crystal_F_000 1128
_exptl_crystal_size_max 0.17
_exptl_crystal_size_mid 0.08
_exptl_crystal_size_min 0.08
_refine_diff_density_max 0.584
_refine_diff_density_min -0.615
_refine_diff_density_rms 0.073
_refine_ls_extinction_method none
_refine_ls_goodness_of_fit_ref 1.013
_refine_ls_hydrogen_treatment mixed
_refine_ls_matrix_type full
_refine_ls_number_parameters 671
_refine_ls_number_reflns 9758
_refine_ls_number_restraints 0
_refine_ls_restrained_S_all 1.013
_refine_ls_R_factor_all 0.0732
_refine_ls_R_factor_gt 0.0443
_refine_ls_shift/su_max 0.002
_refine_ls_shift/su_mean 0.000
_refine_ls_structure_factor_coef Fsqd
_refine_ls_weighting_details 'calc w=1/[\s^2^(Fo^2^)+(0.0331P)^2^+2.4024P] where P=(Fo^2^+2Fc^2^)/3'
_refine_ls_weighting_scheme calc
_refine_ls_wR_factor_gt 0.0835
_refine_ls_wR_factor_ref 0.0930
_reflns_number_gt 7410
_reflns_number_total 9758
_reflns_threshold_expression >2sigma(I)
_cod_data_source_file om400044w_si_002.cif
_cod_data_source_block cll053_0m_Compound8
_cod_depositor_comments
;
The following automatic conversions were performed:

'_symmetry_cell_setting' value 'Triclinic' changed to 'triclinic'
according to /home/saulius/struct/CIF-dictionaries/cif_core.dic
dictionary named 'cif_core.dic' version 2.4.2 from 2011-04-26.

Automatic conversion script
Id: cif_fix_values 1891 2012-01-12 08:04:46Z andrius 
;
_cod_original_cell_volume 2787.6(3)
_cod_original_sg_symbol_H-M P-1
_cod_database_code 4080518

loop_
_symmetry_equiv_pos_as_xyz
'x, y, z'
'-x, -y, -z'

loop_
_atom_site_label
_atom_site_type_symbol
_atom_site_fract_x
_atom_site_fract_y
_atom_site_fract_z
_atom_site_U_iso_or_equiv
_atom_site_adp_type
_atom_site_occupancy
_atom_site_symmetry_multiplicity
_atom_site_calc_flag
_atom_site_refinement_flags
Ru1 Ru 0.62034(2) 0.659365(19) 0.720436(16) 0.01545(8) Uani 1 1 d .
O1 O 0.8221(2) 0.45645(19) 0.93030(16) 0.0410(7) Uani 1 1 d .
O2 O 0.2546(3) 0.27166(19) 0.65979(17) 0.0593(8) Uani 1 1 d .
N1 N 0.6315(2) 0.52560(19) 0.84641(15) 0.0214(6) Uani 1 1 d .
N2 N 0.4648(2) 0.46277(19) 0.75337(16) 0.0222(6) Uani 1 1 d .
N3 N 0.4802(2) 0.73992(19) 0.81296(15) 0.0185(6) Uani 1 1 d .
N4 N 0.4077(2) 0.73071(19) 0.68411(15) 0.0212(6) Uani 1 1 d .
C1 C 0.5671(3) 0.5471(2) 0.77993(18) 0.0187(7) Uani 1 1 d .
C2 C 0.5711(3) 0.4314(2) 0.8603(2) 0.0281(8) Uani 1 1 d .
H2A H 0.5982 0.4005 0.9026 0.034 Uiso 1 1 calc R
C3 C 0.4677(3) 0.3931(3) 0.8025(2) 0.0292(8) Uani 1 1 d .
H3A H 0.4071 0.3296 0.7962 0.035 Uiso 1 1 calc R
C4 C 0.8371(3) 0.5387(3) 0.8896(2) 0.0294(8) Uani 1 1 d .
H4A H 0.8253 0.5120 0.8316 0.035 Uiso 1 1 calc R
H4B H 0.9174 0.5899 0.9139 0.035 Uiso 1 1 calc R
C5 C 0.7503(3) 0.5890(2) 0.89708(19) 0.0249(8) Uani 1 1 d .
H5A H 0.7521 0.6028 0.9545 0.030 Uiso 1 1 calc R
H5B H 0.7732 0.6559 0.8814 0.030 Uiso 1 1 calc R
C6 C 0.8889(4) 0.3960(3) 0.9155(3) 0.0557(12) Uani 1 1 d .
H6A H 0.8758 0.3403 0.9445 0.084 Uiso 1 1 calc R
H6B H 0.9718 0.4393 0.9346 0.084 Uiso 1 1 calc R
H6C H 0.8652 0.3664 0.8571 0.084 Uiso 1 1 calc R
C7 C 0.3636(3) 0.4507(2) 0.6861(2) 0.0271(8) Uani 1 1 d .
H7A H 0.3854 0.5062 0.6572 0.032 Uiso 1 1 calc R
H7B H 0.3018 0.4594 0.7082 0.032 Uiso 1 1 calc R
C8 C 0.3143(3) 0.3472(3) 0.6254(2) 0.0407(10) Uani 1 1 d .
H8A H 0.2604 0.3507 0.5748 0.049 Uiso 1 1 calc R
H8B H 0.3784 0.3300 0.6120 0.049 Uiso 1 1 calc R
C9 C 0.1918(5) 0.1749(3) 0.6011(3) 0.0894(19) Uani 1 1 d .
H9A H 0.1509 0.1236 0.6268 0.134 Uiso 1 1 calc R
H9B H 0.2468 0.1513 0.5809 0.134 Uiso 1 1 calc R
H9C H 0.1351 0.1840 0.5557 0.134 Uiso 1 1 calc R
C11 C 0.4957(3) 0.7158(2) 0.73970(18) 0.0174(7) Uani 1 1 d .
C12 C 0.3802(3) 0.7732(3) 0.80944(19) 0.0253(8) Uani 1 1 d .
H12A H 0.4056 0.8437 0.8429 0.030 Uiso 1 1 calc R
H12B H 0.3216 0.7256 0.8282 0.030 Uiso 1 1 calc R
C13 C 0.3319(3) 0.7697(3) 0.72015(19) 0.0286(8) Uani 1 1 d .
H13A H 0.2495 0.7226 0.6973 0.034 Uiso 1 1 calc R
H13B H 0.3375 0.8391 0.7112 0.034 Uiso 1 1 calc R
C14 C 0.5608(3) 0.7558(2) 0.89193(18) 0.0187(7) Uani 1 1 d .
C15 C 0.5356(3) 0.6861(2) 0.94068(19) 0.0220(7) Uani 1 1 d .
C16 C 0.6156(3) 0.7055(2) 1.0177(2) 0.0252(8) Uani 1 1 d .
H16A H 0.6004 0.6574 1.0506 0.030 Uiso 1 1 calc R
C17 C 0.7163(3) 0.7926(3) 1.0476(2) 0.0259(8) Uani 1 1 d .
C18 C 0.7350(3) 0.8628(2) 0.99915(19) 0.0241(8) Uani 1 1 d .
H18A H 0.8029 0.9235 1.0191 0.029 Uiso 1 1 calc R
C19 C 0.6583(3) 0.8476(2) 0.92246(19) 0.0215(7) Uani 1 1 d .
C20 C 0.3991(3) 0.7366(2) 0.60158(19) 0.0220(7) Uani 1 1 d .
C21 C 0.3140(3) 0.6582(2) 0.53763(19) 0.0238(8) Uani 1 1 d .
C22 C 0.3087(3) 0.6671(3) 0.4584(2) 0.0289(8) Uani 1 1 d .
H22A H 0.2511 0.6141 0.4146 0.035 Uiso 1 1 calc R
C23 C 0.3839(3) 0.7502(3) 0.4414(2) 0.0317(9) Uani 1 1 d .
C24 C 0.4627(3) 0.8302(3) 0.5063(2) 0.0315(9) Uani 1 1 d .
H24A H 0.5128 0.8892 0.4954 0.038 Uiso 1 1 calc R
C25 C 0.4703(3) 0.8265(2) 0.58644(19) 0.0252(8) Uani 1 1 d .
C26 C 0.4230(3) 0.5945(2) 0.9146(2) 0.0277(8) Uani 1 1 d .
H26A H 0.3771 0.5916 0.8595 0.042 Uiso 1 1 calc R
H26B H 0.3785 0.6012 0.9520 0.042 Uiso 1 1 calc R
H26C H 0.4404 0.5312 0.9154 0.042 Uiso 1 1 calc R
C27 C 0.8016(3) 0.8115(3) 1.1306(2) 0.0428(10) Uani 1 1 d .
H27A H 0.7740 0.7541 1.1558 0.064 Uiso 1 1 calc R
H27B H 0.8081 0.8757 1.1645 0.064 Uiso 1 1 calc R
H27C H 0.8782 0.8168 1.1254 0.064 Uiso 1 1 calc R
C28 C 0.6787(3) 0.9280(2) 0.8735(2) 0.0268(8) Uani 1 1 d .
H28A H 0.7504 0.9864 0.9042 0.040 Uiso 1 1 calc R
H28B H 0.6126 0.9517 0.8623 0.040 Uiso 1 1 calc R
H28C H 0.6865 0.8984 0.8222 0.040 Uiso 1 1 calc R
C29 C 0.2278(3) 0.5654(3) 0.5508(2) 0.0334(9) Uani 1 1 d .
H29A H 0.1763 0.5203 0.4982 0.050 Uiso 1 1 calc R
H29B H 0.1812 0.5877 0.5812 0.050 Uiso 1 1 calc R
H29C H 0.2699 0.5277 0.5817 0.050 Uiso 1 1 calc R
C30 C 0.3814(4) 0.7547(3) 0.3550(2) 0.0455(11) Uani 1 1 d .
H30A H 0.3208 0.6924 0.3177 0.068 Uiso 1 1 calc R
H30B H 0.4574 0.7593 0.3490 0.068 Uiso 1 1 calc R
H30C H 0.3644 0.8155 0.3424 0.068 Uiso 1 1 calc R
C31 C 0.5536(3) 0.9169(3) 0.6546(2) 0.0325(9) Uani 1 1 d .
H31A H 0.5952 0.9718 0.6320 0.049 Uiso 1 1 calc R
H31B H 0.6099 0.8950 0.6905 0.049 Uiso 1 1 calc R
H31C H 0.5098 0.9427 0.6856 0.049 Uiso 1 1 calc R
C32 C 0.7883(3) 0.7398(2) 0.68436(17) 0.0169(7) Uani 1 1 d .
C33 C 0.7841(3) 0.6431(2) 0.70516(18) 0.0183(7) Uani 1 1 d .
H33A H 0.8455 0.6422 0.7536 0.022 Uiso 1 1 calc R
C34 C 0.6888(3) 0.5508(2) 0.66338(19) 0.0213(7) Uani 1 1 d .
H34A H 0.6849 0.4863 0.6828 0.026 Uiso 1 1 calc R
C35 C 0.5926(3) 0.5503(2) 0.60067(19) 0.0224(7) Uani 1 1 d .
H35A H 0.5210 0.4868 0.5773 0.027 Uiso 1 1 calc R
C36 C 0.5912(3) 0.6450(2) 0.58356(18) 0.0210(7) Uani 1 1 d .
H36A H 0.5181 0.6491 0.5481 0.025 Uiso 1 1 calc R
C37 C 0.6890(3) 0.7372(2) 0.62494(18) 0.0194(7) Uani 1 1 d .
H37A H 0.6797 0.8044 0.6191 0.023 Uiso 1 1 calc R
C38 C 0.9844(3) 0.8194(2) 0.65375(19) 0.0212(7) Uani 1 1 d .
C39 C 0.9583(3) 0.7258(2) 0.60028(19) 0.0249(8) Uani 1 1 d .
H39A H 0.8940 0.6681 0.5995 0.030 Uiso 1 1 calc R
C40 C 1.0221(3) 0.7134(3) 0.5481(2) 0.0302(8) Uani 1 1 d .
H40A H 1.0004 0.6485 0.5125 0.036 Uiso 1 1 calc R
C41 C 1.1170(3) 0.7954(3) 0.5481(2) 0.0305(8) Uani 1 1 d .
H41A H 1.1615 0.7874 0.5130 0.037 Uiso 1 1 calc R
C42 C 1.1457(3) 0.8890(3) 0.5999(2) 0.0296(8) Uani 1 1 d .
H42A H 1.2104 0.9462 0.6005 0.036 Uiso 1 1 calc R
C43 C 1.0810(3) 0.9006(3) 0.6513(2) 0.0266(8) Uani 1 1 d .
H43A H 1.1030 0.9661 0.6862 0.032 Uiso 1 1 calc R
C44 C 0.8902(3) 0.9472(2) 0.7111(2) 0.0218(7) Uani 1 1 d .
C45 C 0.8620(3) 0.9730(3) 0.6357(2) 0.0327(9) Uani 1 1 d .
H45A H 0.8564 0.9267 0.5888 0.039 Uiso 1 1 calc R
C46 C 0.8420(3) 1.0634(3) 0.6264(3) 0.0458(11) Uani 1 1 d .
H46A H 0.8236 1.0779 0.5741 0.055 Uiso 1 1 calc R
C47 C 0.8488(3) 1.1317(3) 0.6930(3) 0.0492(12) Uani 1 1 d .
H47A H 0.8352 1.1937 0.6872 0.059 Uiso 1 1 calc R
C48 C 0.8754(3) 1.1095(3) 0.7680(3) 0.0431(11) Uani 1 1 d .
H48A H 0.8792 1.1559 0.8143 0.052 Uiso 1 1 calc R
C49 C 0.8967(3) 1.0192(2) 0.7766(2) 0.0287(8) Uani 1 1 d .
H49A H 0.9166 1.0063 0.8294 0.034 Uiso 1 1 calc R
C50 C 0.9861(3) 0.8393(2) 0.80996(18) 0.0186(7) Uani 1 1 d .
C51 C 0.9387(3) 0.8418(2) 0.87392(19) 0.0239(8) Uani 1 1 d .
H51A H 0.8629 0.8452 0.8632 0.029 Uiso 1 1 calc R
C52 C 0.9963(3) 0.8395(2) 0.95235(19) 0.0260(8) Uani 1 1 d .
H52A H 0.9602 0.8422 0.9936 0.031 Uiso 1 1 calc R
C53 C 1.1066(3) 0.8334(2) 0.9702(2) 0.0267(8) Uani 1 1 d .
H53A H 1.1465 0.8310 1.0234 0.032 Uiso 1 1 calc R
C54 C 1.1568(3) 0.8310(2) 0.9090(2) 0.0272(8) Uani 1 1 d .
H54A H 1.2325 0.8274 0.9200 0.033 Uiso 1 1 calc R
C55 C 1.0976(3) 0.8339(2) 0.8312(2) 0.0242(8) Uani 1 1 d .
H55A H 1.1348 0.8322 0.7905 0.029 Uiso 1 1 calc R
C56 C 0.8929(4) 0.4542(3) 0.1790(3) 0.0547(12) Uani 1 1 d .
H56A H 0.8680 0.4032 0.1303 0.066 Uiso 1 1 calc R
C57 C 0.8794(3) 0.5480(4) 0.1762(3) 0.0502(11) Uani 1 1 d .
H57A H 0.8441 0.5608 0.1258 0.060 Uiso 1 1 calc R
C58 C 0.9167(3) 0.6221(3) 0.2461(3) 0.0456(10) Uani 1 1 d .
H58A H 0.9080 0.6868 0.2447 0.055 Uiso 1 1 calc R
C59 C 0.9669(4) 0.6021(3) 0.3181(3) 0.0514(11) Uani 1 1 d .
H59A H 0.9939 0.6537 0.3668 0.062 Uiso 1 1 calc R
C60 C 0.9787(4) 0.5087(3) 0.3210(3) 0.0546(12) Uani 1 1 d .
H60A H 1.0126 0.4957 0.3717 0.066 Uiso 1 1 calc R
C61 C 0.9421(3) 0.4346(3) 0.2516(3) 0.0532(12) Uani 1 1 d .
H61A H 0.9505 0.3699 0.2534 0.064 Uiso 1 1 calc R
C62 C 0.6005(3) 0.1800(3) 0.9138(2) 0.0342(9) Uani 1 1 d .
H62A H 0.6743 0.2262 0.9490 0.041 Uiso 1 1 calc R
C63 C 0.5696(4) 0.1769(3) 0.8320(2) 0.0445(10) Uani 1 1 d .
H63A H 0.6230 0.2202 0.8106 0.053 Uiso 1 1 calc R
C64 C 0.4612(4) 0.1111(3) 0.7807(2) 0.0511(11) Uani 1 1 d .
H64A H 0.4398 0.1093 0.7242 0.061 Uiso 1 1 calc R
C65 C 0.3852(3) 0.0486(3) 0.8127(3) 0.0436(10) Uani 1 1 d .
H65A H 0.3106 0.0034 0.7779 0.052 Uiso 1 1 calc R
C66 C 0.4154(4) 0.0505(3) 0.8933(3) 0.0459(11) Uani 1 1 d .
H66A H 0.3618 0.0069 0.9145 0.055 Uiso 1 1 calc R
C67 C 0.5227(3) 0.1149(3) 0.9440(2) 0.0396(10) Uani 1 1 d .
H67A H 0.5439 0.1150 1.0002 0.048 Uiso 1 1 calc R
B1 B 0.9130(3) 0.8385(3) 0.7175(2) 0.0201(8) Uani 1 1 d .
H1 H 0.683(2) 0.725(2) 0.8103(16) 0.014(7) Uiso 1 1 d .

loop_
_atom_site_aniso_label
_atom_site_aniso_U_11
_atom_site_aniso_U_22
_atom_site_aniso_U_33
_atom_site_aniso_U_23
_atom_site_aniso_U_13
_atom_site_aniso_U_12
Ru1 0.01622(14) 0.01339(14) 0.01609(14) 0.00151(10) 0.00526(10) 0.00500(10)
O1 0.0322(15) 0.0425(15) 0.0640(18) 0.0330(14) 0.0207(14) 0.0214(13)
O2 0.064(2) 0.0282(15) 0.060(2) 0.0099(14) 0.0035(16) -0.0043(14)
N1 0.0210(15) 0.0233(15) 0.0203(15) 0.0054(12) 0.0057(12) 0.0090(13)
N2 0.0187(15) 0.0179(14) 0.0275(16) 0.0075(12) 0.0059(13) 0.0034(12)
N3 0.0195(14) 0.0223(14) 0.0170(14) 0.0033(11) 0.0070(12) 0.0113(12)
N4 0.0208(15) 0.0272(15) 0.0169(14) 0.0022(12) 0.0047(12) 0.0123(13)
C1 0.0181(18) 0.0202(17) 0.0211(18) 0.0030(14) 0.0093(14) 0.0092(15)
C2 0.032(2) 0.0260(19) 0.034(2) 0.0161(16) 0.0157(18) 0.0126(17)
C3 0.030(2) 0.0217(19) 0.038(2) 0.0136(16) 0.0137(18) 0.0067(16)
C4 0.027(2) 0.031(2) 0.031(2) 0.0126(16) 0.0079(16) 0.0099(17)
C5 0.0258(19) 0.0253(19) 0.0216(18) 0.0053(15) 0.0031(15) 0.0102(16)
C6 0.044(3) 0.042(3) 0.092(4) 0.028(2) 0.021(2) 0.025(2)
C7 0.0212(19) 0.0213(18) 0.034(2) 0.0084(16) 0.0030(16) 0.0051(15)
C8 0.038(2) 0.025(2) 0.040(2) 0.0069(18) -0.0052(19) 0.0007(18)
C9 0.097(4) 0.022(2) 0.093(4) -0.001(2) -0.027(3) -0.005(3)
C11 0.0183(17) 0.0073(15) 0.0224(18) 0.0024(13) 0.0082(15) -0.0019(13)
C12 0.0241(19) 0.0310(19) 0.0277(19) 0.0044(15) 0.0111(16) 0.0175(16)
C13 0.028(2) 0.040(2) 0.0245(19) 0.0041(16) 0.0083(16) 0.0218(17)
C14 0.0219(18) 0.0225(18) 0.0154(17) 0.0021(14) 0.0086(14) 0.0117(15)
C15 0.0237(19) 0.0221(18) 0.0217(18) 0.0020(14) 0.0109(15) 0.0084(15)
C16 0.028(2) 0.0285(19) 0.0261(19) 0.0107(16) 0.0141(16) 0.0137(17)
C17 0.0213(19) 0.035(2) 0.0232(19) 0.0053(16) 0.0079(15) 0.0118(17)
C18 0.0179(18) 0.0232(18) 0.0263(19) -0.0031(15) 0.0074(15) 0.0038(15)
C19 0.0215(18) 0.0250(18) 0.0202(18) 0.0009(14) 0.0106(15) 0.0098(16)
C20 0.0251(19) 0.0262(19) 0.0203(18) 0.0036(15) 0.0063(15) 0.0179(16)
C21 0.0229(19) 0.0267(19) 0.0248(19) 0.0037(15) 0.0044(15) 0.0165(16)
C22 0.034(2) 0.035(2) 0.0202(19) -0.0011(16) 0.0021(16) 0.0237(18)
C23 0.043(2) 0.041(2) 0.026(2) 0.0132(18) 0.0128(18) 0.031(2)
C24 0.039(2) 0.030(2) 0.035(2) 0.0150(17) 0.0154(18) 0.0188(18)
C25 0.030(2) 0.0249(19) 0.0239(19) 0.0036(15) 0.0060(16) 0.0173(16)
C26 0.030(2) 0.0253(19) 0.028(2) 0.0068(15) 0.0118(16) 0.0079(16)
C27 0.036(2) 0.057(3) 0.031(2) 0.0091(19) 0.0045(18) 0.016(2)
C28 0.030(2) 0.0186(18) 0.031(2) 0.0021(15) 0.0135(16) 0.0054(16)
C29 0.028(2) 0.033(2) 0.032(2) 0.0016(17) 0.0001(17) 0.0113(17)
C30 0.066(3) 0.060(3) 0.027(2) 0.0173(19) 0.020(2) 0.039(2)
C31 0.037(2) 0.027(2) 0.033(2) 0.0060(16) 0.0105(18) 0.0116(17)
C32 0.0204(17) 0.0206(17) 0.0137(16) 0.0029(13) 0.0099(14) 0.0096(14)
C33 0.0216(18) 0.0211(18) 0.0180(17) 0.0050(14) 0.0114(14) 0.0111(15)
C34 0.0281(19) 0.0183(17) 0.0236(18) 0.0056(14) 0.0150(16) 0.0106(15)
C35 0.0235(19) 0.0176(17) 0.0229(18) -0.0028(14) 0.0098(15) 0.0039(15)
C36 0.0221(18) 0.0255(19) 0.0183(17) 0.0019(14) 0.0091(15) 0.0115(15)
C37 0.0215(18) 0.0192(17) 0.0204(17) 0.0037(14) 0.0098(15) 0.0089(15)
C38 0.0207(18) 0.0228(18) 0.0226(18) 0.0082(15) 0.0078(15) 0.0090(15)
C39 0.0259(19) 0.0254(19) 0.0269(19) 0.0091(15) 0.0125(16) 0.0090(16)
C40 0.039(2) 0.029(2) 0.029(2) 0.0085(16) 0.0165(18) 0.0156(18)
C41 0.035(2) 0.041(2) 0.031(2) 0.0178(18) 0.0214(17) 0.0226(19)
C42 0.027(2) 0.033(2) 0.037(2) 0.0198(18) 0.0190(17) 0.0099(17)
C43 0.029(2) 0.0231(18) 0.029(2) 0.0069(15) 0.0129(17) 0.0071(16)
C44 0.0160(17) 0.0186(17) 0.032(2) 0.0082(15) 0.0108(15) 0.0043(14)
C45 0.035(2) 0.028(2) 0.038(2) 0.0146(17) 0.0122(18) 0.0119(17)
C46 0.043(3) 0.042(3) 0.062(3) 0.033(2) 0.019(2) 0.018(2)
C47 0.039(2) 0.023(2) 0.095(4) 0.026(2) 0.026(3) 0.0148(19)
C48 0.032(2) 0.022(2) 0.073(3) 0.001(2) 0.018(2) 0.0095(18)
C49 0.0206(19) 0.0222(19) 0.041(2) 0.0054(16) 0.0100(17) 0.0044(15)
C50 0.0205(18) 0.0100(16) 0.0216(18) 0.0012(13) 0.0039(14) 0.0037(14)
C51 0.0206(18) 0.0241(18) 0.0240(19) 0.0017(15) 0.0063(15) 0.0060(15)
C52 0.029(2) 0.0257(19) 0.0209(19) 0.0016(15) 0.0097(16) 0.0067(16)
C53 0.031(2) 0.0190(18) 0.0215(18) 0.0022(14) 0.0010(16) 0.0046(16)
C54 0.026(2) 0.0261(19) 0.029(2) 0.0062(16) 0.0060(16) 0.0108(16)
C55 0.0249(19) 0.0224(18) 0.0259(19) 0.0054(15) 0.0104(16) 0.0074(15)
C56 0.039(3) 0.050(3) 0.060(3) -0.009(2) 0.022(2) -0.002(2)
C57 0.034(2) 0.063(3) 0.042(3) 0.021(2) 0.007(2) 0.003(2)
C58 0.039(2) 0.040(2) 0.060(3) 0.019(2) 0.017(2) 0.013(2)
C59 0.057(3) 0.039(3) 0.044(3) 0.003(2) 0.014(2) 0.004(2)
C60 0.040(3) 0.053(3) 0.057(3) 0.028(2) 0.002(2) 0.004(2)
C61 0.029(2) 0.035(2) 0.096(4) 0.015(3) 0.021(3) 0.010(2)
C62 0.030(2) 0.035(2) 0.037(2) 0.0077(18) 0.0076(18) 0.0135(18)
C63 0.052(3) 0.041(2) 0.049(3) 0.018(2) 0.025(2) 0.016(2)
C64 0.065(3) 0.051(3) 0.033(2) 0.004(2) 0.006(2) 0.024(3)
C65 0.028(2) 0.030(2) 0.055(3) -0.013(2) 0.003(2) 0.0039(18)
C66 0.046(3) 0.030(2) 0.071(3) 0.006(2) 0.034(3) 0.017(2)
C67 0.048(3) 0.042(2) 0.038(2) 0.0113(19) 0.020(2) 0.023(2)
B1 0.018(2) 0.018(2) 0.023(2) 0.0043(16) 0.0087(17) 0.0041(16)

loop_
_atom_type_symbol
_atom_type_description
_atom_type_scat_dispersion_real
_atom_type_scat_dispersion_imag
_atom_type_scat_source
C C 0.0033 0.0016 'International Tables Vol C Tables 4.2.6.8 and 6.1.1.4'
H H 0.0000 0.0000 'International Tables Vol C Tables 4.2.6.8 and 6.1.1.4'
N N 0.0061 0.0033 'International Tables Vol C Tables 4.2.6.8 and 6.1.1.4'
O O 0.0106 0.0060 'International Tables Vol C Tables 4.2.6.8 and 6.1.1.4'
B B 0.0013 0.0007 'International Tables Vol C Tables 4.2.6.8 and 6.1.1.4'
Ru Ru -1.2594 0.8363 'International Tables Vol C Tables 4.2.6.8 and 6.1.1.4'

loop_
_geom_angle_atom_site_label_1
_geom_angle_atom_site_label_2
_geom_angle_atom_site_label_3
_geom_angle
C1 Ru1 C11 89.99(12)
C1 Ru1 C34 83.90(11)
C11 Ru1 C34 156.40(12)
C1 Ru1 C33 102.29(11)
C11 Ru1 C33 164.53(10)
C34 Ru1 C33 37.02(11)
C1 Ru1 C36 128.72(12)
C11 Ru1 C36 102.92(12)
C34 Ru1 C36 64.73(11)
C33 Ru1 C36 76.80(11)
C1 Ru1 C35 96.32(12)
C11 Ru1 C35 122.58(12)
C34 Ru1 C35 36.47(11)
C33 Ru1 C35 65.92(11)
C36 Ru1 C35 35.54(11)
C1 Ru1 C37 158.94(11)
C11 Ru1 C37 106.75(11)
C34 Ru1 C37 75.66(11)
C33 Ru1 C37 63.79(11)
C36 Ru1 C37 36.03(11)
C35 Ru1 C37 64.07(11)
C1 Ru1 C32 137.49(11)
C11 Ru1 C32 129.36(11)
C34 Ru1 C32 65.63(11)
C33 Ru1 C32 36.33(10)
C36 Ru1 C32 64.64(11)
C35 Ru1 C32 76.85(11)
C37 Ru1 C32 34.88(10)
C1 Ru1 H1 81.4(9)
C11 Ru1 H1 78.9(9)
C34 Ru1 H1 122.3(10)
C33 Ru1 H1 93.5(10)
C36 Ru1 H1 149.5(10)
C35 Ru1 H1 158.5(10)
C37 Ru1 H1 113.8(10)
C32 Ru1 H1 90.3(10)
C6 O1 C4 112.2(3)
C8 O2 C9 111.3(3)
C1 N1 C2 111.7(3)
C1 N1 C5 126.2(3)
C2 N1 C5 122.0(3)
C1 N2 C3 111.1(3)
C1 N2 C7 124.8(3)
C3 N2 C7 123.9(3)
C11 N3 C14 127.4(2)
C11 N3 C12 114.3(3)
C14 N3 C12 117.1(2)
C11 N4 C20 127.3(3)
C11 N4 C13 114.0(2)
C20 N4 C13 116.8(2)
N1 C1 N2 103.0(2)
N1 C1 Ru1 128.5(2)
N2 C1 Ru1 127.4(2)
C3 C2 N1 106.6(3)
C3 C2 H2A 126.7
N1 C2 H2A 126.7
C2 C3 N2 107.6(3)
C2 C3 H3A 126.2
N2 C3 H3A 126.2
O1 C4 C5 109.2(3)
O1 C4 H4A 109.8
C5 C4 H4A 109.8
O1 C4 H4B 109.8
C5 C4 H4B 109.8
H4A C4 H4B 108.3
N1 C5 C4 112.6(3)
N1 C5 H5A 109.1
C4 C5 H5A 109.1
N1 C5 H5B 109.1
C4 C5 H5B 109.1
H5A C5 H5B 107.8
O1 C6 H6A 109.5
O1 C6 H6B 109.5
H6A C6 H6B 109.5
O1 C6 H6C 109.5
H6A C6 H6C 109.5
H6B C6 H6C 109.5
N2 C7 C8 114.2(3)
N2 C7 H7A 108.7
C8 C7 H7A 108.7
N2 C7 H7B 108.7
C8 C7 H7B 108.7
H7A C7 H7B 107.6
O2 C8 C7 108.8(3)
O2 C8 H8A 109.9
C7 C8 H8A 109.9
O2 C8 H8B 109.9
C7 C8 H8B 109.9
H8A C8 H8B 108.3
O2 C9 H9A 109.5
O2 C9 H9B 109.5
H9A C9 H9B 109.5
O2 C9 H9C 109.5
H9A C9 H9C 109.5
H9B C9 H9C 109.5
N3 C11 N4 105.6(3)
N3 C11 Ru1 125.1(2)
N4 C11 Ru1 129.1(2)
N3 C12 C13 103.1(2)
N3 C12 H12A 111.1
C13 C12 H12A 111.1
N3 C12 H12B 111.1
C13 C12 H12B 111.1
H12A C12 H12B 109.1
N4 C13 C12 102.9(2)
N4 C13 H13A 111.2
C12 C13 H13A 111.2
N4 C13 H13B 111.2
C12 C13 H13B 111.2
H13A C13 H13B 109.1
C15 C14 C19 120.5(3)
C15 C14 N3 120.2(3)
C19 C14 N3 118.9(3)
C14 C15 C16 118.2(3)
C14 C15 C26 122.1(3)
C16 C15 C26 119.6(3)
C17 C16 C15 122.3(3)
C17 C16 H16A 118.8
C15 C16 H16A 118.8
C18 C17 C16 117.7(3)
C18 C17 C27 121.0(3)
C16 C17 C27 121.3(3)
C17 C18 C19 122.4(3)
C17 C18 H18A 118.8
C19 C18 H18A 118.8
C18 C19 C14 118.6(3)
C18 C19 C28 120.7(3)
C14 C19 C28 120.7(3)
C21 C20 C25 120.7(3)
C21 C20 N4 120.3(3)
C25 C20 N4 118.8(3)
C22 C21 C20 118.3(3)
C22 C21 C29 118.9(3)
C20 C21 C29 122.8(3)
C23 C22 C21 122.3(3)
C23 C22 H22A 118.9
C21 C22 H22A 118.9
C22 C23 C24 118.0(3)
C22 C23 C30 121.3(3)
C24 C23 C30 120.8(3)
C25 C24 C23 122.1(3)
C25 C24 H24A 118.9
C23 C24 H24A 118.9
C24 C25 C20 118.1(3)
C24 C25 C31 120.2(3)
C20 C25 C31 121.6(3)
C15 C26 H26A 109.5
C15 C26 H26B 109.5
H26A C26 H26B 109.5
C15 C26 H26C 109.5
H26A C26 H26C 109.5
H26B C26 H26C 109.5
C17 C27 H27A 109.5
C17 C27 H27B 109.5
H27A C27 H27B 109.5
C17 C27 H27C 109.5
H27A C27 H27C 109.5
H27B C27 H27C 109.5
C19 C28 H28A 109.5
C19 C28 H28B 109.5
H28A C28 H28B 109.5
C19 C28 H28C 109.5
H28A C28 H28C 109.5
H28B C28 H28C 109.5
C21 C29 H29A 109.5
C21 C29 H29B 109.5
H29A C29 H29B 109.5
C21 C29 H29C 109.5
H29A C29 H29C 109.5
H29B C29 H29C 109.5
C23 C30 H30A 109.5
C23 C30 H30B 109.5
H30A C30 H30B 109.5
C23 C30 H30C 109.5
H30A C30 H30C 109.5
H30B C30 H30C 109.5
C25 C31 H31A 109.5
C25 C31 H31B 109.5
H31A C31 H31B 109.5
C25 C31 H31C 109.5
H31A C31 H31C 109.5
H31B C31 H31C 109.5
C37 C32 C33 115.7(3)
C37 C32 B1 124.1(3)
C33 C32 B1 119.3(3)
C37 C32 Ru1 70.69(17)
C33 C32 Ru1 67.01(16)
B1 C32 Ru1 141.9(2)
C34 C33 C32 121.2(3)
C34 C33 Ru1 70.84(17)
C32 C33 Ru1 76.66(17)
C34 C33 H33A 119.2
C32 C33 H33A 119.2
Ru1 C33 H33A 119.2
C33 C34 C35 121.4(3)
C33 C34 Ru1 72.14(17)
C35 C34 Ru1 74.92(17)
C33 C34 H34A 119.1
C35 C34 H34A 119.1
Ru1 C34 H34A 119.1
C36 C35 C34 118.1(3)
C36 C35 Ru1 72.12(17)
C34 C35 Ru1 68.61(17)
C36 C35 H35A 120.4
C34 C35 H35A 120.4
Ru1 C35 H35A 120.4
C35 C36 C37 119.8(3)
C35 C36 Ru1 72.34(18)
C37 C36 Ru1 72.63(17)
C35 C36 H36A 119.9
C37 C36 H36A 119.9
Ru1 C36 H36A 119.9
C32 C37 C36 123.5(3)
C32 C37 Ru1 74.43(17)
C36 C37 Ru1 71.34(17)
C32 C37 H37A 117.7
C36 C37 H37A 117.7
Ru1 C37 H37A 117.7
C39 C38 C43 114.8(3)
C39 C38 B1 125.2(3)
C43 C38 B1 120.0(3)
C40 C39 C38 123.0(3)
C40 C39 H39A 118.5
C38 C39 H39A 118.5
C41 C40 C39 120.2(3)
C41 C40 H40A 119.9
C39 C40 H40A 119.9
C42 C41 C40 118.5(3)
C42 C41 H41A 120.7
C40 C41 H41A 120.7
C41 C42 C43 120.7(3)
C41 C42 H42A 119.6
C43 C42 H42A 119.6
C42 C43 C38 122.7(3)
C42 C43 H43A 118.6
C38 C43 H43A 118.6
C49 C44 C45 114.8(3)
C49 C44 B1 124.8(3)
C45 C44 B1 120.4(3)
C46 C45 C44 123.0(4)
C46 C45 H45A 118.5
C44 C45 H45A 118.5
C47 C46 C45 119.9(4)
C47 C46 H46A 120.1
C45 C46 H46A 120.1
C48 C47 C46 119.3(4)
C48 C47 H47A 120.4
C46 C47 H47A 120.4
C47 C48 C49 120.3(4)
C47 C48 H48A 119.8
C49 C48 H48A 119.8
C44 C49 C48 122.7(4)
C44 C49 H49A 118.7
C48 C49 H49A 118.7
C55 C50 C51 114.2(3)
C55 C50 B1 123.8(3)
C51 C50 B1 122.0(3)
C52 C51 C50 123.7(3)
C52 C51 H51A 118.1
C50 C51 H51A 118.1
C53 C52 C51 119.9(3)
C53 C52 H52A 120.1
C51 C52 H52A 120.1
C54 C53 C52 118.4(3)
C54 C53 H53A 120.8
C52 C53 H53A 120.8
C53 C54 C55 120.5(3)
C53 C54 H54A 119.7
C55 C54 H54A 119.7
C54 C55 C50 123.3(3)
C54 C55 H55A 118.4
C50 C55 H55A 118.4
C61 C56 C57 120.5(4)
C61 C56 H56A 119.8
C57 C56 H56A 119.8
C58 C57 C56 119.9(4)
C58 C57 H57A 120.0
C56 C57 H57A 120.0
C57 C58 C59 119.2(4)
C57 C58 H58A 120.4
C59 C58 H58A 120.4
C58 C59 C60 121.0(4)
C58 C59 H59A 119.5
C60 C59 H59A 119.5
C61 C60 C59 120.2(4)
C61 C60 H60A 119.9
C59 C60 H60A 119.9
C60 C61 C56 119.3(4)
C60 C61 H61A 120.4
C56 C61 H61A 120.4
C63 C62 C67 119.1(4)
C63 C62 H62A 120.4
C67 C62 H62A 120.4
C62 C63 C64 120.6(4)
C62 C63 H63A 119.7
C64 C63 H63A 119.7
C65 C64 C63 118.9(4)
C65 C64 H64A 120.5
C63 C64 H64A 120.5
C66 C65 C64 120.9(4)
C66 C65 H65A 119.5
C64 C65 H65A 119.5
C65 C66 C67 120.2(4)
C65 C66 H66A 119.9
C67 C66 H66A 119.9
C66 C67 C62 120.2(4)
C66 C67 H67A 119.9
C62 C67 H67A 119.9
C50 B1 C38 110.3(3)
C50 B1 C32 110.2(3)
C38 B1 C32 104.8(2)
C50 B1 C44 112.8(3)
C38 B1 C44 107.8(2)
C32 B1 C44 110.5(3)

loop_
_geom_bond_atom_site_label_1
_geom_bond_atom_site_label_2
_geom_bond_distance
Ru1 C1 2.036(3)
Ru1 C11 2.054(3)
Ru1 C34 2.220(3)
Ru1 C33 2.237(3)
Ru1 C36 2.299(3)
Ru1 C35 2.302(3)
Ru1 C37 2.316(3)
Ru1 C32 2.364(3)
Ru1 H1 1.58(3)
O1 C6 1.416(4)
O1 C4 1.422(4)
O2 C8 1.399(4)
O2 C9 1.442(5)
N1 C1 1.369(4)
N1 C2 1.394(4)
N1 C5 1.460(4)
N2 C1 1.378(4)
N2 C3 1.387(4)
N2 C7 1.452(4)
N3 C11 1.360(4)
N3 C14 1.437(4)
N3 C12 1.472(4)
N4 C11 1.373(4)
N4 C20 1.435(4)
N4 C13 1.472(4)
C2 C3 1.334(5)
C2 H2A 0.9500
C3 H3A 0.9500
C4 C5 1.504(4)
C4 H4A 0.9900
C4 H4B 0.9900
C5 H5A 0.9900
C5 H5B 0.9900
C6 H6A 0.9800
C6 H6B 0.9800
C6 H6C 0.9800
C7 C8 1.523(5)
C7 H7A 0.9900
C7 H7B 0.9900
C8 H8A 0.9900
C8 H8B 0.9900
C9 H9A 0.9800
C9 H9B 0.9800
C9 H9C 0.9800
C12 C13 1.515(4)
C12 H12A 0.9900
C12 H12B 0.9900
C13 H13A 0.9900
C13 H13B 0.9900
C14 C15 1.396(4)
C14 C19 1.403(4)
C15 C16 1.399(4)
C15 C26 1.509(4)
C16 C17 1.386(5)
C16 H16A 0.9500
C17 C18 1.386(5)
C17 C27 1.509(5)
C18 C19 1.388(4)
C18 H18A 0.9500
C19 C28 1.502(4)
C20 C21 1.397(4)
C20 C25 1.406(4)
C21 C22 1.394(4)
C21 C29 1.506(5)
C22 C23 1.379(5)
C22 H22A 0.9500
C23 C24 1.393(5)
C23 C30 1.513(5)
C24 C25 1.389(5)
C24 H24A 0.9500
C25 C31 1.510(4)
C26 H26A 0.9800
C26 H26B 0.9800
C26 H26C 0.9800
C27 H27A 0.9800
C27 H27B 0.9800
C27 H27C 0.9800
C28 H28A 0.9800
C28 H28B 0.9800
C28 H28C 0.9800
C29 H29A 0.9800
C29 H29B 0.9800
C29 H29C 0.9800
C30 H30A 0.9800
C30 H30B 0.9800
C30 H30C 0.9800
C31 H31A 0.9800
C31 H31B 0.9800
C31 H31C 0.9800
C32 C37 1.403(4)
C32 C33 1.440(4)
C32 B1 1.650(5)
C33 C34 1.415(4)
C33 H33A 1.0000
C34 C35 1.417(4)
C34 H34A 1.0000
C35 C36 1.404(4)
C35 H35A 1.0000
C36 C37 1.427(4)
C36 H36A 1.0000
C37 H37A 1.0000
C38 C39 1.399(4)
C38 C43 1.405(4)
C38 B1 1.649(5)
C39 C40 1.392(4)
C39 H39A 0.9500
C40 C41 1.383(5)
C40 H40A 0.9500
C41 C42 1.379(5)
C41 H41A 0.9500
C42 C43 1.387(4)
C42 H42A 0.9500
C43 H43A 0.9500
C44 C49 1.392(4)
C44 C45 1.402(5)
C44 B1 1.651(5)
C45 C46 1.390(5)
C45 H45A 0.9500
C46 C47 1.373(6)
C46 H46A 0.9500
C47 C48 1.370(6)
C47 H47A 0.9500
C48 C49 1.394(5)
C48 H48A 0.9500
C49 H49A 0.9500
C50 C55 1.399(4)
C50 C51 1.399(4)
C50 B1 1.644(5)
C51 C52 1.391(4)
C51 H51A 0.9500
C52 C53 1.387(5)
C52 H52A 0.9500
C53 C54 1.381(5)
C53 H53A 0.9500
C54 C55 1.389(4)
C54 H54A 0.9500
C55 H55A 0.9500
C56 C61 1.368(6)
C56 C57 1.384(6)
C56 H56A 0.9500
C57 C58 1.366(6)
C57 H57A 0.9500
C58 C59 1.366(5)
C58 H58A 0.9500
C59 C60 1.370(6)
C59 H59A 0.9500
C60 C61 1.362(6)
C60 H60A 0.9500
C61 H61A 0.9500
C62 C63 1.374(5)
C62 C67 1.387(5)
C62 H62A 0.9500
C63 C64 1.385(6)
C63 H63A 0.9500
C64 C65 1.375(6)
C64 H64A 0.9500
C65 C66 1.358(6)
C65 H65A 0.9500
C66 C67 1.369(5)
C66 H66A 0.9500
C67 H67A 0.9500
